data_7211014
loop_
_publ_author_name
'Zhang, Muwei'
'Chen, Ying-Pin'
'Zhou, Hong-Cai'

_publ_section_title
;
 Structural design of porous coordination networks from tetrahedral
 building units
;
_journal_issue 45
_journal_name_full CrystEngComm
_journal_page_first 9544
_journal_paper_doi 10.1039/c3ce41105b
_journal_volume 15
_journal_year 2013
_chemical_formula_moiety 'Zn3 (C28 H17 O8 Si)2'
_chemical_formula_sum 'C56 H34 N0 O16 Si2 Zn3'
_chemical_formula_weight 1215.12
_chemical_name_systematic
; 
 ? 
;
_space_group_IT_number 15
_symmetry_cell_setting monoclinic
_symmetry_space_group_name_Hall '-C 2yc'
_symmetry_space_group_name_H-M 'C 1 2/c 1'
_atom_sites_solution_hydrogens geom
_atom_sites_solution_primary direct
_atom_sites_solution_secondary difmap
_audit_creation_method SHELXL-97
_cell_angle_alpha 90.00
_cell_angle_beta 116.5820(10)
_cell_angle_gamma 90.00
_cell_formula_units_Z 4
_cell_length_a 25.622(2)
_cell_length_b 13.8443(13)
_cell_length_c 25.612(4)
_cell_measurement_reflns_used 9988
_cell_measurement_temperature 110(2)
_cell_measurement_theta_max 26.7636
_cell_measurement_theta_min 2.1684
_cell_volume 8124.7(16)
_computing_cell_refinement 'SAINT+ ver. (Bruker, 2001)'
_computing_data_collection 'APEX2  (Bruker, 2008)'
_computing_data_reduction 'SAINT+ ver. (Bruker, 2001)'
_computing_molecular_graphics 'SHELXTL (Sheldrick, 2008)'
_computing_publication_material 'SHELXTL (Sheldrick, 2008)'
_computing_structure_refinement 'SHELXL-97 (Sheldrick, 2008)'
_computing_structure_solution 'SHELXS-97 (Sheldrick, 2008)'
_diffrn_ambient_temperature 110(2)
_diffrn_measured_fraction_theta_full 1.000
_diffrn_measured_fraction_theta_max 1.000
_diffrn_measurement_device_type 'Bruker SMART APEX II CCD area detector'
_diffrn_measurement_method 'phi and omega scans'
_diffrn_radiation_monochromator graphite
_diffrn_radiation_source 'fine-focus sealed tube'
_diffrn_radiation_type MoK\a
_diffrn_radiation_wavelength 0.71073
_diffrn_reflns_av_R_equivalents 0.0366
_diffrn_reflns_av_sigmaI/netI 0.0271
_diffrn_reflns_limit_h_max 31
_diffrn_reflns_limit_h_min -31
_diffrn_reflns_limit_k_max 17
_diffrn_reflns_limit_k_min -17
_diffrn_reflns_limit_l_max 31
_diffrn_reflns_limit_l_min -31
_diffrn_reflns_number 42016
_diffrn_reflns_theta_full 26.00
_diffrn_reflns_theta_max 26.00
_diffrn_reflns_theta_min 1.72
_exptl_absorpt_coefficient_mu 0.954
_exptl_absorpt_correction_T_max 0.8321
_exptl_absorpt_correction_T_min 0.7014
_exptl_absorpt_correction_type multi-scan
_exptl_absorpt_process_details 'SADABS (Sheldrick, 2008)'
_exptl_crystal_colour Colorless
_exptl_crystal_density_diffrn 0.993
_exptl_crystal_density_meas ?
_exptl_crystal_density_method 'not measured'
_exptl_crystal_description Blocky
_exptl_crystal_F_000 2464
_exptl_crystal_size_max 0.40
_exptl_crystal_size_mid 0.20
_exptl_crystal_size_min 0.20
_platon_squeeze_details
;
;
_refine_diff_density_max 1.999
_refine_diff_density_min -2.008
_refine_diff_density_rms 0.084
_refine_ls_extinction_method none
_refine_ls_goodness_of_fit_ref 1.006
_refine_ls_hydrogen_treatment constr
_refine_ls_matrix_type full
_refine_ls_number_parameters 380
_refine_ls_number_reflns 7982
_refine_ls_number_restraints 20
_refine_ls_restrained_S_all 1.005
_refine_ls_R_factor_all 0.0595
_refine_ls_R_factor_gt 0.0536
_refine_ls_shift/su_max 0.000
_refine_ls_shift/su_mean 0.000
_refine_ls_structure_factor_coef Fsqd
_refine_ls_weighting_details 'calc w=1/[\s^2^(Fo^2^)+(0.0400P)^2^+54.0000P] where P=(Fo^2^+2Fc^2^)/3'
_refine_ls_weighting_scheme calc
_refine_ls_wR_factor_gt 0.1259
_refine_ls_wR_factor_ref 0.1282
_reflns_number_gt 6847
_reflns_number_total 7982
_reflns_threshold_expression >2sigma(I)
_cod_data_source_file c3ce41105b.txt
_cod_data_source_block c2_sq
_cod_depositor_comments
;
The following automatic conversions were performed:

'_symmetry_cell_setting' value 'Monoclinic' changed to 'monoclinic'
according to /home/saulius/struct/CIF-dictionaries/cif_core.dic
dictionary named 'cif_core.dic' version 2.4.2 from 2011-04-26.

Automatic conversion script
Id: cif_fix_values 1891 2012-01-12 08:04:46Z andrius 

The following automatic conversions were performed:

'_exptl_crystal_density_meas' value 'not measured' was changed to '?'
- the value is perceived as not measured.

Automatic conversion script
Id: cif_fix_values 3008 2015-01-20 13:52:24Z robertas 
;
_cod_original_sg_symbol_H-M C2/c
_cod_database_code 7211014

loop_
_symmetry_equiv_pos_as_xyz
'x, y, z'
'-x, y, -z+1/2'
'x+1/2, y+1/2, z'
'-x+1/2, y+1/2, -z+1/2'
'-x, -y, -z'
'x, -y, z-1/2'
'-x+1/2, -y+1/2, -z'
'x+1/2, -y+1/2, z-1/2'

loop_
_atom_site_label
_atom_site_type_symbol
_atom_site_fract_x
_atom_site_fract_y
_atom_site_fract_z
_atom_site_U_iso_or_equiv
_atom_site_adp_type
_atom_site_occupancy
_atom_site_symmetry_multiplicity
_atom_site_calc_flag
_atom_site_refinement_flags
_atom_site_disorder_assembly
_atom_site_disorder_group
Zn1 Zn -0.019946(17) 0.28973(3) 0.045124(17) 0.02590(11) Uani 1 1 d . . .
O1 O 0.06612(11) 0.29245(19) 0.08699(11) 0.0353(6) Uani 1 1 d . . .
C1 C 0.09208(15) 0.3453(2) 0.06566(14) 0.0274(7) Uani 1 1 d . . .
Zn2 Zn 0.0000 0.5000 0.0000 0.02202(13) Uani 1 2 d S . .
O2 O 0.06848(10) 0.40480(17) 0.02512(10) 0.0288(5) Uani 1 1 d . . .
O3 O 0.45667(12) 0.23750(17) 0.46194(10) 0.0328(6) Uani 1 1 d . . .
Si4 Si 0.35871(4) 0.28831(7) 0.16520(4) 0.0262(2) Uani 1 1 d . A .
O4 O 0.44811(10) 0.08298(16) 0.43278(10) 0.0280(5) Uani 1 1 d . . .
O5 O 0.37607(12) -0.1340(2) 0.03004(13) 0.0473(7) Uani 1 1 d . . .
O6 O 0.46496(10) -0.07499(17) 0.05768(10) 0.0278(5) Uani 1 1 d . . .
O7 O 0.4571(2) 0.6706(3) 0.06765(16) 0.0821(9) Uani 1 1 d . . .
O8 O 0.4706(2) 0.7345(3) 0.14923(15) 0.0821(9) Uani 1 1 d . . .
H8A H 0.4828 0.7798 0.1358 0.123 Uiso 1 1 calc R . .
C2 C 0.15699(15) 0.3323(3) 0.09045(15) 0.0294(7) Uani 1 1 d . . .
C3 C 0.18976(17) 0.3082(3) 0.14835(16) 0.0414(10) Uani 1 1 d . . .
H3A H 0.1712 0.2993 0.1729 0.050 Uiso 1 1 calc R . .
C4 C 0.24943(16) 0.2971(3) 0.17073(16) 0.0382(9) Uani 1 1 d . . .
H4A H 0.2716 0.2829 0.2111 0.046 Uiso 1 1 calc R . .
C5 C 0.27771(15) 0.3059(3) 0.13609(15) 0.0296(7) Uani 1 1 d . . .
C6 C 0.2436(2) 0.3267(5) 0.0775(2) 0.0705(17) Uani 1 1 d . . .
H6A H 0.2616 0.3319 0.0522 0.085 Uiso 1 1 calc R . .
C7 C 0.1832(2) 0.3401(5) 0.0549(2) 0.0667(16) Uani 1 1 d . . .
H7A H 0.1607 0.3547 0.0147 0.080 Uiso 1 1 calc R . .
C15 C 0.39843(14) 0.0184(2) 0.07879(14) 0.0264(7) Uani 1 1 d . . .
C16 C 0.44171(15) 0.0829(3) 0.11112(16) 0.0313(8) Uani 1 1 d . . .
H16A H 0.4805 0.0716 0.1170 0.038 Uiso 1 1 calc R . .
C18 C 0.37343(15) 0.1823(3) 0.12848(15) 0.0273(7) Uani 1 1 d . . .
C19 C 0.32995(16) 0.1138(3) 0.09585(17) 0.0375(9) Uani 1 1 d . . .
H19A H 0.2909 0.1240 0.0895 0.045 Uiso 1 1 calc R . .
C20 C 0.34330(16) 0.0331(3) 0.07323(18) 0.0413(9) Uani 1 1 d . . .
H20A H 0.3138 -0.0136 0.0534 0.050 Uiso 1 1 calc R . .
C21 C 0.41206(16) -0.0698(3) 0.05299(15) 0.0325(8) Uani 1 1 d . . .
C23 C 0.41060(19) 0.3253(3) 0.28967(16) 0.0389(9) Uani 1 1 d . . .
H23A H 0.4135 0.3911 0.2807 0.047 Uiso 1 1 calc R . .
C24 C 0.42831(19) 0.2982(3) 0.34731(17) 0.0395(9) Uani 1 1 d . . .
H24A H 0.4433 0.3457 0.3772 0.047 Uiso 1 1 calc R . .
C25 C 0.42455(14) 0.2038(2) 0.36172(14) 0.0251(7) Uani 1 1 d . . .
C26 C 0.40267(15) 0.1346(2) 0.31746(14) 0.0288(7) Uani 1 1 d . . .
H26A H 0.3996 0.0691 0.3266 0.035 Uiso 1 1 calc R . .
C27 C 0.38544(16) 0.1622(3) 0.25987(15) 0.0316(8) Uani 1 1 d . . .
H27A H 0.3711 0.1146 0.2300 0.038 Uiso 1 1 calc R . .
C28 C 0.38882(14) 0.2579(3) 0.24519(14) 0.0271(7) Uani 1 1 d . . .
C8 C 0.39223(12) 0.4009(2) 0.15299(12) 0.0316(8) Uani 1 1 d D . .
C11 C 0.43548(10) 0.5739(2) 0.12950(9) 0.0344(8) Uani 1 1 d D . .
C14 C 0.45852(15) 0.6662(3) 0.11687(14) 0.0446(10) Uani 1 1 d D A .
C9 C 0.41968(17) 0.4053(4) 0.11690(17) 0.0408(17) Uani 0.568(5) 1 d PD A 1
H9A H 0.4237 0.3466 0.0998 0.049 Uiso 0.568(5) 1 calc PR A 1
C10 C 0.44170(18) 0.4888(2) 0.10400(18) 0.0427(18) Uani 0.568(5) 1 d PD A 1
H10A H 0.4601 0.4878 0.0790 0.051 Uiso 0.568(5) 1 calc PR A 1
C12 C 0.40839(16) 0.5741(3) 0.16596(15) 0.0392(17) Uani 0.568(5) 1 d PD A 1
H12A H 0.4044 0.6327 0.1831 0.047 Uiso 0.568(5) 1 calc PR A 1
C13 C 0.38721(19) 0.4882(2) 0.17723(18) 0.0333(15) Uani 0.568(5) 1 d PD A 1
H13A H 0.3688 0.4891 0.2022 0.040 Uiso 0.568(5) 1 calc PR A 1
C9' C 0.3597(2) 0.4537(4) 0.1026(2) 0.059(3) Uani 0.432(5) 1 d PD A 2
H9'A H 0.3222 0.4309 0.0757 0.071 Uiso 0.432(5) 1 calc PR A 2
C10' C 0.38085(16) 0.5392(5) 0.0908(2) 0.063(4) Uani 0.432(5) 1 d PD A 2
H10B H 0.3578 0.5740 0.0561 0.075 Uiso 0.432(5) 1 calc PR A 2
C12' C 0.4676(3) 0.5203(4) 0.17972(18) 0.043(2) Uani 0.432(5) 1 d PD A 2
H12B H 0.5050 0.5431 0.2066 0.051 Uiso 0.432(5) 1 calc PR A 2
C13' C 0.44693(16) 0.4348(4) 0.1921(2) 0.042(2) Uani 0.432(5) 1 d PD A 2
H13B H 0.4699 0.3998 0.2268 0.050 Uiso 0.432(5) 1 calc PR A 2
C22 C 0.44458(15) 0.1722(2) 0.42373(14) 0.0276(7) Uani 1 1 d . . .
C17 C 0.42949(16) 0.1641(3) 0.13528(17) 0.0363(8) Uani 1 1 d . . .
H17A H 0.4600 0.2082 0.1569 0.044 Uiso 1 1 calc R . .

loop_
_atom_site_aniso_label
_atom_site_aniso_U_11
_atom_site_aniso_U_22
_atom_site_aniso_U_33
_atom_site_aniso_U_23
_atom_site_aniso_U_13
_atom_site_aniso_U_12
Zn1 0.0325(2) 0.0201(2) 0.0254(2) 0.00253(15) 0.01322(17) -0.00221(16)
O1 0.0326(13) 0.0388(14) 0.0352(14) 0.0135(11) 0.0158(11) 0.0059(11)
C1 0.0321(18) 0.0264(17) 0.0262(17) 0.0030(14) 0.0154(15) 0.0068(14)
Zn2 0.0235(3) 0.0169(2) 0.0210(3) -0.0016(2) 0.0057(2) 0.0008(2)
O2 0.0324(13) 0.0268(12) 0.0265(12) 0.0073(10) 0.0126(10) 0.0103(10)
O3 0.0492(15) 0.0228(12) 0.0272(12) 0.0020(10) 0.0177(11) 0.0044(11)
Si4 0.0284(5) 0.0264(5) 0.0277(5) 0.0089(4) 0.0161(4) 0.0051(4)
O4 0.0340(13) 0.0235(12) 0.0232(11) 0.0051(9) 0.0098(10) 0.0012(10)
O5 0.0434(16) 0.0387(16) 0.0628(19) -0.0200(14) 0.0266(15) -0.0168(13)
O6 0.0285(12) 0.0248(12) 0.0292(12) 0.0006(10) 0.0120(10) 0.0002(10)
O7 0.147(3) 0.0554(15) 0.0556(15) -0.0062(12) 0.0561(17) -0.0496(17)
O8 0.147(3) 0.0554(15) 0.0556(15) -0.0062(12) 0.0561(17) -0.0496(17)
C2 0.0312(18) 0.0300(18) 0.0291(17) 0.0083(14) 0.0154(15) 0.0089(14)
C3 0.036(2) 0.064(3) 0.0296(19) 0.0093(18) 0.0190(17) 0.0028(19)
C4 0.0316(19) 0.056(2) 0.0291(19) 0.0108(17) 0.0152(16) 0.0052(17)
C5 0.0292(17) 0.0311(18) 0.0342(18) 0.0111(15) 0.0193(15) 0.0079(14)
C6 0.048(3) 0.126(5) 0.049(3) 0.046(3) 0.032(2) 0.035(3)
C7 0.044(2) 0.119(5) 0.040(2) 0.041(3) 0.020(2) 0.036(3)
C15 0.0288(17) 0.0278(17) 0.0227(16) 0.0013(13) 0.0114(14) -0.0032(14)
C16 0.0259(17) 0.0339(19) 0.0372(19) -0.0016(15) 0.0168(15) -0.0029(15)
C18 0.0272(17) 0.0308(18) 0.0269(17) 0.0046(14) 0.0147(14) 0.0036(14)
C19 0.0224(17) 0.043(2) 0.047(2) -0.0054(18) 0.0155(16) -0.0012(16)
C20 0.0283(19) 0.046(2) 0.047(2) -0.0101(19) 0.0138(18) -0.0094(17)
C21 0.0353(19) 0.0317(19) 0.0302(18) 0.0040(15) 0.0144(16) 0.0009(16)
C23 0.063(3) 0.0236(18) 0.0321(19) 0.0054(15) 0.0225(19) 0.0043(17)
C24 0.060(3) 0.0302(19) 0.0314(19) -0.0007(15) 0.0237(19) -0.0007(18)
C25 0.0247(16) 0.0269(17) 0.0224(16) 0.0043(13) 0.0094(13) 0.0032(13)
C26 0.0396(19) 0.0222(16) 0.0226(16) 0.0033(13) 0.0120(15) 0.0001(14)
C27 0.039(2) 0.0267(18) 0.0237(17) 0.0032(14) 0.0093(15) -0.0031(15)
C28 0.0271(17) 0.0314(18) 0.0236(16) 0.0073(14) 0.0120(14) 0.0042(14)
C8 0.0377(19) 0.0281(18) 0.0333(19) 0.0122(15) 0.0196(16) 0.0079(15)
C11 0.0357(19) 0.0315(19) 0.037(2) 0.0072(16) 0.0175(17) 0.0000(16)
C14 0.056(3) 0.032(2) 0.041(2) 0.0015(18) 0.018(2) -0.0117(19)
C9 0.060(5) 0.026(3) 0.050(4) 0.005(3) 0.037(4) 0.005(3)
C10 0.050(4) 0.035(4) 0.062(5) 0.009(3) 0.042(4) 0.006(3)
C12 0.055(4) 0.026(3) 0.041(4) 0.008(3) 0.026(3) 0.008(3)
C13 0.036(3) 0.032(3) 0.037(3) 0.004(3) 0.020(3) 0.004(3)
C9' 0.044(6) 0.061(7) 0.056(6) 0.026(5) 0.009(5) -0.026(5)
C10' 0.064(7) 0.058(7) 0.042(6) 0.034(5) 0.002(5) -0.024(6)
C12' 0.037(5) 0.044(5) 0.042(5) 0.005(4) 0.013(4) -0.002(4)
C13' 0.048(5) 0.037(5) 0.039(5) 0.009(4) 0.018(4) 0.003(4)
C22 0.0291(17) 0.0274(17) 0.0260(17) 0.0028(14) 0.0122(14) 0.0023(14)
C17 0.0282(18) 0.039(2) 0.047(2) -0.0111(17) 0.0210(17) -0.0081(16)

loop_
_atom_type_symbol
_atom_type_description
_atom_type_scat_dispersion_real
_atom_type_scat_dispersion_imag
_atom_type_scat_source
C C 0.0033 0.0016 'International Tables Vol C Tables 4.2.6.8 and 6.1.1.4'
H H 0.0000 0.0000 'International Tables Vol C Tables 4.2.6.8 and 6.1.1.4'
N N 0.0061 0.0033 'International Tables Vol C Tables 4.2.6.8 and 6.1.1.4'
O O 0.0106 0.0060 'International Tables Vol C Tables 4.2.6.8 and 6.1.1.4'
Si Si 0.0817 0.0704 'International Tables Vol C Tables 4.2.6.8 and 6.1.1.4'
Zn Zn 0.2839 1.4301 'International Tables Vol C Tables 4.2.6.8 and 6.1.1.4'

loop_
_geom_angle_atom_site_label_1
_geom_angle_atom_site_label_2
_geom_angle_atom_site_label_3
_geom_angle
_geom_angle_site_symmetry_1
_geom_angle_site_symmetry_3
O7 Zn1 O6 131.15(15) 3_445 3_455
O7 Zn1 O3 100.02(13) 3_445 8_455
O6 Zn1 O3 111.79(10) 3_455 8_455
O7 Zn1 O1 105.69(16) 3_445 .
O6 Zn1 O1 98.43(10) 3_455 .
O3 Zn1 O1 108.39(11) 8_455 .
C1 O1 Zn1 116.8(2) . .
O2 C1 O1 126.0(3) . .
O2 C1 C2 117.6(3) . .
O1 C1 C2 116.4(3) . .
O4 Zn2 O4 180.00(15) 8_455 4
O4 Zn2 O2 87.32(9) 8_455 5_565
O4 Zn2 O2 92.68(9) 4 5_565
O4 Zn2 O2 92.68(9) 8_455 .
O4 Zn2 O2 87.32(9) 4 .
O2 Zn2 O2 180.0 5_565 .
O4 Zn2 O6 90.38(9) 8_455 7
O4 Zn2 O6 89.62(9) 4 7
O2 Zn2 O6 91.92(9) 5_565 7
O2 Zn2 O6 88.08(9) . 7
O4 Zn2 O6 89.62(9) 8_455 3_455
O4 Zn2 O6 90.38(9) 4 3_455
O2 Zn2 O6 88.08(9) 5_565 3_455
O2 Zn2 O6 91.92(9) . 3_455
O6 Zn2 O6 180.00(9) 7 3_455
C1 O2 Zn2 135.3(2) . .
C22 O3 Zn1 123.3(2) . 8_556
C18 Si4 C8 111.03(14) . .
C18 Si4 C5 109.70(16) . .
C8 Si4 C5 109.46(14) . .
C18 Si4 C28 107.12(15) . .
C8 Si4 C28 111.86(14) . .
C5 Si4 C28 107.58(15) . .
C22 O4 Zn2 133.7(2) . 4_545
C21 O6 Zn1 108.0(2) . 3_545
C21 O6 Zn2 127.2(2) . 3_545
Zn1 O6 Zn2 99.41(10) 3_545 3_545
C14 O7 Zn1 118.1(3) . 3
C14 O8 H8A 109.5 . .
C7 C2 C3 119.7(3) . .
C7 C2 C1 119.6(3) . .
C3 C2 C1 120.7(3) . .
C2 C3 C4 120.1(3) . .
C2 C3 H3A 119.9 . .
C4 C3 H3A 119.9 . .
C5 C4 C3 121.7(3) . .
C5 C4 H4A 119.1 . .
C3 C4 H4A 119.1 . .
C4 C5 C6 117.2(3) . .
C4 C5 Si4 122.5(3) . .
C6 C5 Si4 120.3(3) . .
C5 C6 C7 121.3(4) . .
C5 C6 H6A 119.4 . .
C7 C6 H6A 119.4 . .
C2 C7 C6 119.9(4) . .
C2 C7 H7A 120.0 . .
C6 C7 H7A 120.0 . .
C20 C15 C16 118.9(3) . .
C20 C15 C21 120.4(3) . .
C16 C15 C21 120.6(3) . .
C15 C16 C17 120.9(3) . .
C15 C16 H16A 119.6 . .
C17 C16 H16A 119.6 . .
C17 C18 C19 116.7(3) . .
C17 C18 Si4 120.6(3) . .
C19 C18 Si4 122.7(3) . .
C20 C19 C18 121.1(3) . .
C20 C19 H19A 119.5 . .
C18 C19 H19A 119.5 . .
C15 C20 C19 121.1(3) . .
C15 C20 H20A 119.4 . .
C19 C20 H20A 119.4 . .
O5 C21 O6 122.0(3) . .
O5 C21 C15 121.9(3) . .
O6 C21 C15 116.1(3) . .
C28 C23 C24 120.9(3) . .
C28 C23 H23A 119.6 . .
C24 C23 H23A 119.6 . .
C25 C24 C23 121.0(4) . .
C25 C24 H24A 119.5 . .
C23 C24 H24A 119.5 . .
C24 C25 C26 119.1(3) . .
C24 C25 C22 122.1(3) . .
C26 C25 C22 118.9(3) . .
C27 C26 C25 119.7(3) . .
C27 C26 H26A 120.2 . .
C25 C26 H26A 120.2 . .
C26 C27 C28 121.3(3) . .
C26 C27 H27A 119.4 . .
C28 C27 H27A 119.4 . .
C23 C28 C27 118.1(3) . .
C23 C28 Si4 124.2(3) . .
C27 C28 Si4 117.5(3) . .
C13' C8 C13 69.6(3) . .
C13' C8 C9' 119.0(5) . .
C13 C8 C9' 79.7(3) . .
C13' C8 C9 79.5(3) . .
C13 C8 C9 115.8(4) . .
C9' C8 C9 68.4(3) . .
C13' C8 Si4 123.4(3) . .
C13 C8 Si4 120.5(3) . .
C9' C8 Si4 117.6(3) . .
C9 C8 Si4 123.6(3) . .
C10' C11 C10 70.3(3) . .
C10' C11 C12' 117.7(5) . .
C10 C11 C12' 80.7(3) . .
C10' C11 C12 80.4(3) . .
C10 C11 C12 120.9(4) . .
C12' C11 C12 69.3(3) . .
C10' C11 C14 120.5(3) . .
C10 C11 C14 118.7(2) . .
C12' C11 C14 121.7(3) . .
C12 C11 C14 120.3(2) . .
O8 C14 O7 122.7(4) . .
O8 C14 C11 121.7(3) . .
O7 C14 C11 115.0(3) . .
C10 C9 C8 125.0(5) . .
C10 C9 H9A 117.5 . .
C8 C9 H9A 117.5 . .
C11 C10 C9 116.7(4) . .
C11 C10 H10A 121.7 . .
C9 C10 H10A 121.7 . .
C13 C12 C11 119.7(4) . .
C13 C12 H12A 120.1 . .
C11 C12 H12A 120.1 . .
C8 C13 C12 121.9(4) . .
C8 C13 H13A 119.1 . .
C12 C13 H13A 119.1 . .
C8 C9' C10' 121.2(6) . .
C8 C9' H9'A 119.4 . .
C10' C9' H9'A 119.4 . .
C11 C10' C9' 120.4(6) . .
C11 C10' H10B 119.8 . .
C9' C10' H10B 119.8 . .
C13' C12' C11 122.5(6) . .
C13' C12' H12B 118.7 . .
C11 C12' H12B 118.7 . .
C8 C13' C12' 119.1(6) . .
C8 C13' H13B 120.4 . .
C12' C13' H13B 120.4 . .
O4 C22 O3 126.1(3) . .
O4 C22 C25 116.5(3) . .
O3 C22 C25 117.4(3) . .
C16 C17 C18 121.2(3) . .
C16 C17 H17A 119.4 . .
C18 C17 H17A 119.4 . .

loop_
_geom_bond_atom_site_label_1
_geom_bond_atom_site_label_2
_geom_bond_distance
_geom_bond_site_symmetry_2
Zn1 O7 1.924(3) 3_445
Zn1 O6 1.968(2) 3_455
Zn1 O3 1.974(2) 8_455
Zn1 O1 1.974(3) .
O1 C1 1.266(4) .
C1 O2 1.249(4) .
C1 C2 1.502(5) .
Zn2 O4 2.001(2) 8_455
Zn2 O4 2.001(2) 4
Zn2 O2 2.054(2) 5_565
Zn2 O2 2.054(2) .
Zn2 O6 2.292(2) 7
Zn2 O6 2.292(2) 3_455
O3 C22 1.264(4) .
O3 Zn1 1.974(2) 8_556
Si4 C18 1.871(4) .
Si4 C8 1.873(3) .
Si4 C5 1.881(4) .
Si4 C28 1.885(3) .
O4 C22 1.253(4) .
O4 Zn2 2.001(2) 4_545
O5 C21 1.225(4) .
O6 C21 1.308(4) .
O6 Zn1 1.968(2) 3_545
O6 Zn2 2.292(2) 3_545
O7 C14 1.246(5) .
O7 Zn1 1.924(3) 3
O8 C14 1.203(5) .
O8 H8A 0.8400 .
C2 C7 1.358(5) .
C2 C3 1.379(5) .
C3 C4 1.380(5) .
C3 H3A 0.9500 .
C4 C5 1.379(5) .
C4 H4A 0.9500 .
C5 C6 1.388(6) .
C6 C7 1.401(6) .
C6 H6A 0.9500 .
C7 H7A 0.9500 .
C15 C20 1.370(5) .
C15 C16 1.375(5) .
C15 C21 1.502(5) .
C16 C17 1.385(5) .
C16 H16A 0.9500 .
C18 C17 1.390(5) .
C18 C19 1.415(5) .
C19 C20 1.371(6) .
C19 H19A 0.9500 .
C20 H20A 0.9500 .
C23 C28 1.383(5) .
C23 C24 1.388(5) .
C23 H23A 0.9500 .
C24 C25 1.373(5) .
C24 H24A 0.9500 .
C25 C26 1.396(5) .
C25 C22 1.499(4) .
C26 C27 1.390(5) .
C26 H26A 0.9500 .
C27 C28 1.391(5) .
C27 H27A 0.9500 .
C8 C13' 1.3891(10) .
C8 C13 1.3897(10) .
C8 C9' 1.3898(10) .
C8 C9 1.3908(10) .
C11 C10' 1.3896(10) .
C11 C10 1.3896(10) .
C11 C12' 1.3904(10) .
C11 C12 1.3906(10) .
C11 C14 1.503(5) .
C9 C10 1.3901(10) .
C9 H9A 0.9500 .
C10 H10A 0.9500 .
C12 C13 1.3901(10) .
C12 H12A 0.9500 .
C13 H13A 0.9500 .
C9' C10' 1.3900(10) .
C9' H9'A 0.9500 .
C10' H10B 0.9500 .
C12' C13' 1.3899(10) .
C12' H12B 0.9500 .
C13' H13B 0.9500 .
C17 H17A 0.9500 .

loop_
_geom_torsion_atom_site_label_1
_geom_torsion_atom_site_label_2
_geom_torsion_atom_site_label_3
_geom_torsion_atom_site_label_4
_geom_torsion
_geom_torsion_site_symmetry_1
O7 Zn1 O1 C1 157.4(3) 3_445
O6 Zn1 O1 C1 -65.5(3) 3_455
O3 Zn1 O1 C1 51.0(3) 8_455
Zn1 O1 C1 O2 9.5(5) .
Zn1 O1 C1 C2 -168.4(2) .
O1 C1 O2 Zn2 37.4(5) .
C2 C1 O2 Zn2 -144.8(3) .
O4 Zn2 O2 C1 -105.8(3) 8_455
O4 Zn2 O2 C1 74.2(3) 4
O2 Zn2 O2 C1 -93(5) 5_565
O6 Zn2 O2 C1 163.9(3) 7
O6 Zn2 O2 C1 -16.1(3) 3_455
O2 C1 C2 C7 -34.0(6) .
O1 C1 C2 C7 144.0(4) .
O2 C1 C2 C3 148.9(4) .
O1 C1 C2 C3 -33.1(5) .
C7 C2 C3 C4 3.3(7) .
C1 C2 C3 C4 -179.6(4) .
C2 C3 C4 C5 -2.4(7) .
C3 C4 C5 C6 0.1(7) .
C3 C4 C5 Si4 -178.6(3) .
C18 Si4 C5 C4 116.5(3) .
C8 Si4 C5 C4 -121.4(3) .
C28 Si4 C5 C4 0.3(4) .
C18 Si4 C5 C6 -62.1(4) .
C8 Si4 C5 C6 59.9(4) .
C28 Si4 C5 C6 -178.3(4) .
C4 C5 C6 C7 1.3(8) .
Si4 C5 C6 C7 -180.0(5) .
C3 C2 C7 C6 -2.0(8) .
C1 C2 C7 C6 -179.1(5) .
C5 C6 C7 C2 -0.4(10) .
C20 C15 C16 C17 -3.3(5) .
C21 C15 C16 C17 -179.7(3) .
C8 Si4 C18 C17 48.2(3) .
C5 Si4 C18 C17 169.3(3) .
C28 Si4 C18 C17 -74.2(3) .
C8 Si4 C18 C19 -135.8(3) .
C5 Si4 C18 C19 -14.7(3) .
C28 Si4 C18 C19 101.8(3) .
C17 C18 C19 C20 1.2(6) .
Si4 C18 C19 C20 -175.0(3) .
C16 C15 C20 C19 4.5(6) .
C21 C15 C20 C19 -179.1(4) .
C18 C19 C20 C15 -3.5(6) .
Zn1 O6 C21 O5 -16.7(4) 3_545
Zn2 O6 C21 O5 100.8(4) 3_545
Zn1 O6 C21 C15 161.7(2) 3_545
Zn2 O6 C21 C15 -80.7(3) 3_545
C20 C15 C21 O5 -5.2(5) .
C16 C15 C21 O5 171.2(4) .
C20 C15 C21 O6 176.4(3) .
C16 C15 C21 O6 -7.3(5) .
C28 C23 C24 C25 -0.2(6) .
C23 C24 C25 C26 0.2(6) .
C23 C24 C25 C22 178.6(4) .
C24 C25 C26 C27 0.4(5) .
C22 C25 C26 C27 -178.2(3) .
C25 C26 C27 C28 -0.9(6) .
C24 C23 C28 C27 -0.3(6) .
C24 C23 C28 Si4 175.5(3) .
C26 C27 C28 C23 0.8(5) .
C26 C27 C28 Si4 -175.3(3) .
C18 Si4 C28 C23 149.5(3) .
C8 Si4 C28 C23 27.6(4) .
C5 Si4 C28 C23 -92.6(3) .
C18 Si4 C28 C27 -34.7(3) .
C8 Si4 C28 C27 -156.6(3) .
C5 Si4 C28 C27 83.2(3) .
C18 Si4 C8 C13' -94.7(3) .
C5 Si4 C8 C13' 144.0(3) .
C28 Si4 C8 C13' 24.9(3) .
C18 Si4 C8 C13 -179.1(2) .
C5 Si4 C8 C13 59.6(2) .
C28 Si4 C8 C13 -59.5(2) .
C18 Si4 C8 C9' 86.7(3) .
C5 Si4 C8 C9' -34.6(3) .
C28 Si4 C8 C9' -153.7(3) .
C18 Si4 C8 C9 5.4(2) .
C5 Si4 C8 C9 -115.9(2) .
C28 Si4 C8 C9 125.0(2) .
Zn1 O7 C14 O8 4.0(7) 3
Zn1 O7 C14 C11 175.3(2) 3
C10' C11 C14 O8 119.7(4) .
C10 C11 C14 O8 -157.4(4) .
C12' C11 C14 O8 -60.4(5) .
C12 C11 C14 O8 22.7(4) .
C10' C11 C14 O7 -51.7(4) .
C10 C11 C14 O7 31.2(4) .
C12' C11 C14 O7 128.2(4) .
C12 C11 C14 O7 -148.7(4) .
C13' C8 C9 C10 -61.0(3) .
C13 C8 C9 C10 0.00(3) .
C9' C8 C9 C10 66.1(3) .
Si4 C8 C9 C10 175.72(16) .
C10' C11 C10 C9 -65.2(3) .
C12' C11 C10 C9 58.8(3) .
C12 C11 C10 C9 -0.07(7) .
C14 C11 C10 C9 -179.94(4) .
C8 C9 C10 C11 0.04(3) .
C10' C11 C12 C13 60.1(3) .
C10 C11 C12 C13 0.06(9) .
C12' C11 C12 C13 -64.6(3) .
C14 C11 C12 C13 179.93(6) .
C13' C8 C13 C12 66.6(3) .
C9' C8 C13 C12 -59.8(3) .
C9 C8 C13 C12 -0.01(7) .
Si4 C8 C13 C12 -175.87(16) .
C11 C12 C13 C8 -0.02(9) .
C13' C8 C9' C10' 0.00(3) .
C13 C8 C9' C10' 59.5(2) .
C9 C8 C9' C10' -63.6(3) .
Si4 C8 C9' C10' 178.70(16) .
C10 C11 C10' C9' 67.5(3) .
C12' C11 C10' C9' 0.03(6) .
C12 C11 C10' C9' -60.4(2) .
C14 C11 C10' C9' 179.97(4) .
C8 C9' C10' C11 -0.02(3) .
C10' C11 C12' C13' -0.02(9) .
C10 C11 C12' C13' -61.8(3) .
C12 C11 C12' C13' 66.4(3) .
C14 C11 C12' C13' -179.97(6) .
C13 C8 C13' C12' -64.8(3) .
C9' C8 C13' C12' 0.01(6) .
C9 C8 C13' C12' 57.9(3) .
Si4 C8 C13' C12' -178.62(18) .
C11 C12' C13' C8 0.00(9) .
Zn2 O4 C22 O3 -31.0(5) 4_545
Zn2 O4 C22 C25 148.5(2) 4_545
Zn1 O3 C22 O4 -3.5(5) 8_556
Zn1 O3 C22 C25 177.0(2) 8_556
C24 C25 C22 O4 -168.6(3) .
C26 C25 C22 O4 9.9(5) .
C24 C25 C22 O3 10.9(5) .
C26 C25 C22 O3 -170.6(3) .
C15 C16 C17 C18 1.1(6) .
C19 C18 C17 C16 0.0(6) .
Si4 C18 C17 C16 176.3(3) .

loop_
_platon_squeeze_void_nr
_platon_squeeze_void_average_x
_platon_squeeze_void_average_y
_platon_squeeze_void_average_z
_platon_squeeze_void_volume
_platon_squeeze_void_count_electrons
1 0.000 -0.009 -0.004 3708.2 1027.6
